data_7205891
loop_
_publ_author_name
'Khavasi, Hamid Reza'
'Salimi, Ali Reza'
'Eshtiagh-Hosseini, Hossein'
'Amini, Mostafa M.'

_publ_section_title
;
 C--H&#x22EF;\p synthon repetitivity in coordination compounds,
 established from single-crystal and powder diffraction
;
_journal_issue 11
_journal_name_full CrystEngComm
_journal_page_first 3710
_journal_paper_doi 10.1039/c0ce00981d
_journal_volume 13
_journal_year 2011
_chemical_formula_moiety 'C10 H9 Hg I2 N3 O S'
_chemical_formula_sum 'C10 H9 Hg I2 N3 O S'
_chemical_formula_weight 673.66
_chemical_name_systematic
;
?
;
_space_group_IT_number 14
_symmetry_cell_setting monoclinic
_symmetry_Int_Tables_number 14
_symmetry_space_group_name_Hall '-P 2ybc'
_symmetry_space_group_name_H-M 'P 1 21/c 1'
_atom_sites_solution_hydrogens geom
_atom_sites_solution_primary direct
_atom_sites_solution_secondary difmap
_audit_creation_method SHELXL-97
_cell_angle_alpha 90.00
_cell_angle_beta 92.169(8)
_cell_angle_gamma 90.00
_cell_formula_units_Z 4
_cell_length_a 17.4171(18)
_cell_length_b 10.4197(11)
_cell_length_c 8.7144(9)
_cell_measurement_reflns_used 456
_cell_measurement_temperature 298(2)
_cell_measurement_theta_max 29.33
_cell_measurement_theta_min 2.28
_cell_volume 1580.4(3)
_computing_cell_refinement 'X-Area 1.31 (Stoe & Cie GmbH, 2005)'
_computing_data_collection 'X-Area 1.31 (Stoe & Cie GmbH, 2005)'
_computing_data_reduction 'X-Area 1.31 (Stoe & Cie GmbH, 2005)'
_computing_molecular_graphics 'ORTEP-3 for Windows (Farrugia, 1997)'
_computing_publication_material 'WinGX (Farrugia, 1999)'
_computing_structure_refinement 'SHELXL-97 (Sheldrick, 1997)'
_computing_structure_solution 'SHELXS-97 (Sheldrick, 1990)'
_diffrn_ambient_temperature 298(2)
_diffrn_detector_area_resol_mean '0.15 mm'
_diffrn_measured_fraction_theta_full 0.983
_diffrn_measured_fraction_theta_max 0.983
_diffrn_measurement_device_type 'STOE IPDS II'
_diffrn_measurement_method 'rotation method'
_diffrn_radiation_monochromator graphite
_diffrn_radiation_source 'fine-focus sealed tube'
_diffrn_radiation_type MoK\a
_diffrn_radiation_wavelength 0.71073
_diffrn_reflns_av_R_equivalents 0.0830
_diffrn_reflns_av_sigmaI/netI 0.0602
_diffrn_reflns_limit_h_max 23
_diffrn_reflns_limit_h_min -23
_diffrn_reflns_limit_k_max 14
_diffrn_reflns_limit_k_min -14
_diffrn_reflns_limit_l_max 12
_diffrn_reflns_limit_l_min -10
_diffrn_reflns_number 11933
_diffrn_reflns_theta_full 29.33
_diffrn_reflns_theta_max 29.33
_diffrn_reflns_theta_min 2.28
_exptl_absorpt_coefficient_mu 13.770
_exptl_absorpt_correction_T_max 0.6001
_exptl_absorpt_correction_T_min 0.3260
_exptl_absorpt_correction_type numerical
_exptl_absorpt_process_details 'shape of crystal determined optically'
_exptl_crystal_colour colorless
_exptl_crystal_density_diffrn 2.831
_exptl_crystal_density_method 'not measured'
_exptl_crystal_description needle
_exptl_crystal_F_000 1200
_exptl_crystal_size_max 0.40
_exptl_crystal_size_mid 0.07
_exptl_crystal_size_min 0.05
_refine_diff_density_max 1.233
_refine_diff_density_min -1.529
_refine_diff_density_rms 0.238
_refine_ls_extinction_method none
_refine_ls_goodness_of_fit_ref 1.106
_refine_ls_hydrogen_treatment constr
_refine_ls_matrix_type full
_refine_ls_number_parameters 163
_refine_ls_number_reflns 4247
_refine_ls_number_restraints 0
_refine_ls_restrained_S_all 1.106
_refine_ls_R_factor_all 0.1153
_refine_ls_R_factor_gt 0.0681
_refine_ls_shift/su_max 0.005
_refine_ls_shift/su_mean 0.000
_refine_ls_structure_factor_coef Fsqd
_refine_ls_weighting_details 'calc w=1/[\s^2^(Fo^2^)+(0.0629P)^2^+3.7016P] where P=(Fo^2^+2Fc^2^)/3'
_refine_ls_weighting_scheme calc
_refine_ls_wR_factor_gt 0.1417
_refine_ls_wR_factor_ref 0.1616
_reflns_number_gt 2623
_reflns_number_total 4247
_reflns_threshold_expression >2sigma(I)
_cod_data_source_file c0ce00981d.txt
_cod_data_source_block d:\determination\solution\kh471\new
_cod_depositor_comments
;
The following automatic conversions were performed:
'_symmetry_cell_setting' value 'Monoclinic' changed to 'monoclinic'
according to '/home/saulius/struct/CIF-dictionaries/cif_core.dic'
dictionary named 'cif_core.dic' version 2.4.1 from 2010-06-29.

Automatic conversion script
Id: cif_fix_enum 1555 2011-01-17 13:19:09Z saulius 

2018-03-14
Z value and formula fixed to values more according to usual
chemical conventions.                 miguel
;
_cod_original_formula_sum 'C20 H18 Hg2 I4 N6 O2 S2'
_cod_original_formula_weight 1347.32
_cod_original_formula_moiety 'C20 H18 Hg2 I4 N6 O2 S2'
_cod_original_formula_units_Z 2
_cod_original_sg_symbol_H-M 'P 21/c'
_cod_database_code 7205891

loop_
_symmetry_equiv_pos_site_id
_symmetry_equiv_pos_as_xyz
1 x,y,z
2 -x,1/2+y,1/2-z
3 -x,-y,-z
4 x,1/2-y,1/2+z

loop_
_atom_site_label
_atom_site_type_symbol
_atom_site_fract_x
_atom_site_fract_y
_atom_site_fract_z
_atom_site_U_iso_or_equiv
_atom_site_adp_type
_atom_site_occupancy
_atom_site_symmetry_multiplicity
_atom_site_calc_flag
_atom_site_refinement_flags
_atom_site_disorder_assembly
_atom_site_disorder_group
C1 C 0.3170(7) -0.9139(12) 1.4359(12) 0.061(3) Uani 1 1 d . . .
H1A H 0.3287 -0.9215 1.5405 0.073 Uiso 1 1 calc R . .
C2 C 0.3565(7) -0.9886(12) 1.3377(12) 0.062(3) Uani 1 1 d . . .
H2A H 0.3955 -1.0425 1.3747 0.074 Uiso 1 1 calc R . .
C3 C 0.2847(6) -0.9034(10) 1.1380(10) 0.052(2) Uani 1 1 d . . .
H3A H 0.2717 -0.8990 1.0336 0.062 Uiso 1 1 calc R . .
C4 C 0.2470(6) -0.8256(10) 1.2398(9) 0.047(2) Uani 1 1 d . . .
C5 C 0.1441(6) -0.6621(13) 1.2563(11) 0.062(3) Uani 1 1 d . . .
C6 C 0.0958(7) -0.5731(14) 1.1558(13) 0.073(3) Uani 1 1 d . . .
H6A H 0.1059 -0.4850 1.1862 0.087 Uiso 1 1 calc R . .
H6B H 0.1101 -0.5828 1.0499 0.087 Uiso 1 1 calc R . .
C7 C 0.0115(6) -0.6014(11) 1.1680(11) 0.056(3) Uani 1 1 d . . .
C8 C -0.0343(9) -0.5386(15) 1.2681(17) 0.088(4) Uani 1 1 d . . .
H8A H -0.0184 -0.4735 1.3352 0.106 Uiso 1 1 calc R . .
C9 C -0.1100(8) -0.7071(13) 1.1078(14) 0.071(3) Uani 1 1 d . . .
H9A H -0.1445 -0.7629 1.0585 0.085 Uiso 1 1 calc R . .
C10 C -0.0282(8) -0.6911(16) 1.0811(17) 0.088(4) Uani 1 1 d . . .
H10A H -0.0040 -0.7398 1.0078 0.106 Uiso 1 1 calc R . .
Hg1 Hg 0.40436(3) -1.12229(6) 1.00312(6) 0.0765(2) Uani 1 1 d . . .
I1 I 0.53317(5) -1.16525(10) 1.15838(11) 0.0825(3) Uani 1 1 d . . .
I2 I 0.30238(6) -1.15373(9) 0.77951(10) 0.0776(3) Uani 1 1 d . . .
N1 N 0.2628(5) -0.8312(9) 1.3913(8) 0.053(2) Uani 1 1 d . . .
N2 N 0.3383(6) -0.9831(9) 1.1869(9) 0.057(2) Uani 1 1 d . . .
N3 N 0.1927(5) -0.7418(10) 1.1822(8) 0.057(2) Uani 1 1 d . . .
H3A H 0.1885 -0.7389 1.0836 0.069 Uiso 1 1 calc R . .
O1 O 0.1380(6) -0.6614(11) 1.3953(8) 0.092(3) Uani 1 1 d . . .
S1 S -0.1273(3) -0.6009(5) 1.2490(6) 0.1071(14) Uani 1 1 d . . .

loop_
_atom_site_aniso_label
_atom_site_aniso_U_11
_atom_site_aniso_U_22
_atom_site_aniso_U_33
_atom_site_aniso_U_23
_atom_site_aniso_U_13
_atom_site_aniso_U_12
C1 0.065(7) 0.075(7) 0.042(5) 0.006(5) -0.011(5) 0.001(6)
C2 0.064(7) 0.065(7) 0.056(6) 0.010(5) -0.008(5) 0.002(6)
C3 0.058(6) 0.061(6) 0.036(4) -0.003(4) 0.003(4) -0.005(5)
C4 0.054(5) 0.057(6) 0.031(4) 0.007(4) -0.002(4) -0.013(5)
C5 0.042(5) 0.101(9) 0.042(5) 0.006(5) 0.001(4) 0.005(6)
C6 0.069(7) 0.096(10) 0.053(6) 0.015(6) 0.000(5) 0.003(7)
C7 0.057(6) 0.062(7) 0.049(5) 0.003(4) 0.004(4) 0.016(5)
C8 0.092(10) 0.086(10) 0.089(9) 0.006(8) 0.018(8) 0.016(9)
C9 0.069(7) 0.078(8) 0.067(7) 0.014(6) 0.003(6) 0.003(7)
C10 0.072(9) 0.096(11) 0.095(10) -0.004(8) -0.003(7) -0.004(8)
Hg1 0.0717(3) 0.0839(4) 0.0733(3) -0.0168(2) -0.0052(2) 0.0092(3)
I1 0.0671(5) 0.0930(7) 0.0870(6) 0.0171(5) -0.0006(4) 0.0115(5)
I2 0.0836(6) 0.0776(6) 0.0706(5) -0.0033(4) -0.0086(4) -0.0045(5)
N1 0.063(5) 0.068(5) 0.028(3) -0.002(3) 0.000(3) 0.000(5)
N2 0.074(6) 0.054(5) 0.043(4) 0.000(4) 0.010(4) -0.007(5)
N3 0.061(5) 0.089(7) 0.023(3) 0.002(4) 0.006(3) 0.009(5)
O1 0.086(6) 0.157(9) 0.034(4) 0.008(4) 0.008(3) 0.054(6)
S1 0.080(2) 0.130(4) 0.113(3) 0.017(3) 0.017(2) 0.031(3)

loop_
_atom_type_symbol
_atom_type_description
_atom_type_scat_dispersion_real
_atom_type_scat_dispersion_imag
_atom_type_scat_source
C C 0.0033 0.0016 'International Tables Vol C Tables 4.2.6.8 and 6.1.1.4'
H H 0.0000 0.0000 'International Tables Vol C Tables 4.2.6.8 and 6.1.1.4'
Hg Hg -2.3894 9.2266 'International Tables Vol C Tables 4.2.6.8 and 6.1.1.4'
I I -0.4742 1.8119 'International Tables Vol C Tables 4.2.6.8 and 6.1.1.4'
N N 0.0061 0.0033 'International Tables Vol C Tables 4.2.6.8 and 6.1.1.4'
O O 0.0106 0.0060 'International Tables Vol C Tables 4.2.6.8 and 6.1.1.4'
S S 0.1246 0.1234 'International Tables Vol C Tables 4.2.6.8 and 6.1.1.4'

loop_
_geom_angle_atom_site_label_1
_geom_angle_atom_site_label_2
_geom_angle_atom_site_label_3
_geom_angle
_geom_angle_site_symmetry_1
_geom_angle_site_symmetry_3
_geom_angle_publ_flag
N1 C1 C2 124.0(9) . . ?
N1 C1 H1A 118.0 . . ?
C2 C1 H1A 118.0 . . ?
N2 C2 C1 119.0(11) . . ?
N2 C2 H2A 120.5 . . ?
C1 C2 H2A 120.5 . . ?
N2 C3 C4 120.8(9) . . ?
N2 C3 H3A 119.6 . . ?
C4 C3 H3A 119.6 . . ?
N1 C4 N3 120.1(9) . . ?
N1 C4 C3 121.5(10) . . ?
N3 C4 C3 118.4(8) . . ?
O1 C5 N3 123.5(10) . . ?
O1 C5 C6 120.3(11) . . ?
N3 C5 C6 116.1(9) . . ?
C7 C6 C5 111.3(10) . . ?
C7 C6 H6A 109.4 . . ?
C5 C6 H6A 109.4 . . ?
C7 C6 H6B 109.4 . . ?
C5 C6 H6B 109.4 . . ?
H6A C6 H6B 108.0 . . ?
C8 C7 C10 112.5(12) . . ?
C8 C7 C6 123.0(12) . . ?
C10 C7 C6 124.5(11) . . ?
C7 C8 S1 108.8(12) . . ?
C7 C8 H8A 125.6 . . ?
S1 C8 H8A 125.6 . . ?
C10 C9 S1 104.1(11) . . ?
C10 C9 H9A 128.0 . . ?
S1 C9 H9A 128.0 . . ?
C7 C10 C9 117.6(13) . . ?
C7 C10 H10A 121.2 . . ?
C9 C10 H10A 121.2 . . ?
N2 Hg1 I2 103.7(2) . . ?
N2 Hg1 I1 100.1(2) . . ?
I2 Hg1 I1 155.83(4) . . ?
C1 N1 C4 115.7(9) . . ?
C3 N2 C2 119.0(9) . . ?
C3 N2 Hg1 120.3(6) . . ?
C2 N2 Hg1 120.7(8) . . ?
C5 N3 C4 130.3(8) . . ?
C5 N3 H3A 114.8 . . ?
C4 N3 H3A 114.8 . . ?
C9 S1 C8 97.0(7) . . ?

loop_
_geom_bond_atom_site_label_1
_geom_bond_atom_site_label_2
_geom_bond_distance
_geom_bond_site_symmetry_2
_geom_bond_publ_flag
C1 N1 1.326(14) . ?
C1 C2 1.362(17) . ?
C1 H1A 0.9300 . ?
C2 N2 1.342(13) . ?
C2 H2A 0.9300 . ?
C3 N2 1.309(14) . ?
C3 C4 1.385(14) . ?
C3 H3A 0.9300 . ?
C4 N1 1.340(10) . ?
C4 N3 1.370(13) . ?
C5 O1 1.220(12) . ?
C5 N3 1.365(14) . ?
C5 C6 1.509(16) . ?
C6 C7 1.505(17) . ?
C6 H6A 0.9700 . ?
C6 H6B 0.9700 . ?
C7 C8 1.370(17) . ?
C7 C10 1.374(18) . ?
C8 S1 1.748(17) . ?
C8 H8A 0.9300 . ?
C9 C10 1.461(19) . ?
C9 S1 1.690(14) . ?
C9 H9A 0.9300 . ?
C10 H10A 0.9300 . ?
Hg1 N2 2.476(9) . ?
Hg1 I2 2.6071(10) . ?
Hg1 I1 2.6143(11) . ?
N3 H3A 0.8600 . ?

loop_
_geom_hbond_atom_site_label_D
_geom_hbond_atom_site_label_H
_geom_hbond_atom_site_label_A
_geom_hbond_distance_DH
_geom_hbond_distance_HA
_geom_hbond_distance_DA
_geom_hbond_angle_DHA
_geom_hbond_site_symmetry_A
_geom_hbond_publ_flag
N3 H3A O1 0.8600 2.1100 2.828(11) 141.00 4_534 yes
N3 H3A N1 0.8600 2.2800 2.955(11) 136.00 4_534 yes

loop_
_geom_torsion_atom_site_label_1
_geom_torsion_atom_site_label_2
_geom_torsion_atom_site_label_3
_geom_torsion_atom_site_label_4
_geom_torsion
_geom_torsion_site_symmetry_1
_geom_torsion_site_symmetry_2
_geom_torsion_site_symmetry_3
_geom_torsion_site_symmetry_4
_geom_torsion_publ_flag
N1 C1 C2 N2 -2.7(19) . . . . ?
N2 C3 C4 N1 -1.5(16) . . . . ?
N2 C3 C4 N3 178.4(9) . . . . ?
O1 C5 C6 C7 -62.2(17) . . . . ?
N3 C5 C6 C7 116.9(12) . . . . ?
C5 C6 C7 C8 93.7(15) . . . . ?
C5 C6 C7 C10 -86.6(15) . . . . ?
C10 C7 C8 S1 1.3(15) . . . . ?
C6 C7 C8 S1 -179.0(9) . . . . ?
C8 C7 C10 C9 -0.7(19) . . . . ?
C6 C7 C10 C9 179.7(11) . . . . ?
S1 C9 C10 C7 -0.4(16) . . . . ?
C2 C1 N1 C4 1.2(17) . . . . ?
N3 C4 N1 C1 -179.1(10) . . . . ?
C3 C4 N1 C1 0.9(15) . . . . ?
C4 C3 N2 C2 0.0(15) . . . . ?
C4 C3 N2 Hg1 179.6(7) . . . . ?
C1 C2 N2 C3 2.0(16) . . . . ?
C1 C2 N2 Hg1 -177.6(8) . . . . ?
I2 Hg1 N2 C3 -28.0(8) . . . . ?
I1 Hg1 N2 C3 156.0(7) . . . . ?
I2 Hg1 N2 C2 151.6(8) . . . . ?
I1 Hg1 N2 C2 -24.5(8) . . . . ?
O1 C5 N3 C4 -6(2) . . . . ?
C6 C5 N3 C4 174.8(11) . . . . ?
N1 C4 N3 C5 -5.1(17) . . . . ?
C3 C4 N3 C5 174.9(11) . . . . ?
C10 C9 S1 C8 1.0(11) . . . . ?
C7 C8 S1 C9 -1.4(11) . . . . ?
